data_7208653
loop_
_publ_author_name
'Deng, Zhao-Peng'
'Zhang, Zhu-Yan'
'Huo, Li-Hua'
'Ng, Seik Weng'
'Zhao, Hui'
'Gao, Shan'

_publ_section_title
;
 Syntheses, crystal structures and properties of transition metal
 coordination polymers based on isophthalic acid and flexible bis(pyridyl)
 ligand with unsymmetrical spacer: influence of metal cations, ligand
 conformations and coordination modes
;
_journal_issue 20
_journal_name_full CrystEngComm
_journal_page_first 6548
_journal_paper_doi 10.1039/c2ce25339a
_journal_volume 14
_journal_year 2012
_chemical_formula_moiety 'C19 H17 Co N3 O5, H2 O'
_chemical_formula_sum 'C19 H19 Co N3 O6'
_chemical_formula_weight 444.30
_chemical_name_systematic
;
?
;
_space_group_IT_number 30
_symmetry_cell_setting orthorhombic
_symmetry_space_group_name_Hall 'P 2 -2bc'
_symmetry_space_group_name_H-M 'P n c 2'
_atom_sites_solution_hydrogens geom
_atom_sites_solution_primary direct
_atom_sites_solution_secondary difmap
_audit_creation_method SHELXL-97
_cell_angle_alpha 90.00
_cell_angle_beta 90.00
_cell_angle_gamma 90.00
_cell_formula_units_Z 4
_cell_length_a 9.5360(12)
_cell_length_b 17.804(2)
_cell_length_c 11.4530(16)
_cell_measurement_reflns_used 13279
_cell_measurement_temperature 295(2)
_cell_measurement_theta_max 27.45
_cell_measurement_theta_min 3.01
_cell_volume 1944.5(4)
_computing_cell_refinement RAPID-AUTO
_computing_data_reduction 'CrystalStructure (Rigaku/MSC and Rigaku Corporation, 2002)'
_computing_molecular_graphics SHELXL-97
_computing_publication_material SHELXL-97
_computing_structure_refinement 'SHELXL-97 (Sheldrick, 1997)'
_computing_structure_solution 'SHELXS-97 (Sheldrick, 1990)'
_diffrn_ambient_temperature 295(2)
_diffrn_detector_area_resol_mean 10.000
_diffrn_measured_fraction_theta_full 0.997
_diffrn_measured_fraction_theta_max 0.997
_diffrn_measurement_device_type 'Rigaku RAXIS-RAPID'
_diffrn_measurement_method \w
_diffrn_radiation_monochromator graphite
_diffrn_radiation_source 'fine-focus sealed tube'
_diffrn_radiation_type MoK\a
_diffrn_radiation_wavelength 0.71073
_diffrn_reflns_av_R_equivalents 0.0481
_diffrn_reflns_av_sigmaI/netI 0.0482
_diffrn_reflns_limit_h_max 12
_diffrn_reflns_limit_h_min -10
_diffrn_reflns_limit_k_max 23
_diffrn_reflns_limit_k_min -23
_diffrn_reflns_limit_l_max 14
_diffrn_reflns_limit_l_min -14
_diffrn_reflns_number 18023
_diffrn_reflns_theta_full 27.48
_diffrn_reflns_theta_max 27.48
_diffrn_reflns_theta_min 3.01
_diffrn_standards_decay_% 0
_diffrn_standards_interval_count 0
_diffrn_standards_interval_time 0
_diffrn_standards_number 0
_exptl_absorpt_coefficient_mu 0.924
_exptl_absorpt_correction_T_max 0.8815
_exptl_absorpt_correction_T_min 0.8155
_exptl_absorpt_correction_type multi-scan
_exptl_absorpt_process_details 'ABSCOR (Higashi, 1995)'
_exptl_crystal_colour 'dark red'
_exptl_crystal_density_diffrn 1.518
_exptl_crystal_density_method 'not measured'
_exptl_crystal_description prism
_exptl_crystal_F_000 916
_exptl_crystal_size_max 0.23
_exptl_crystal_size_mid 0.18
_exptl_crystal_size_min 0.14
_refine_diff_density_max 1.086
_refine_diff_density_min -0.760
_refine_diff_density_rms 0.085
_refine_ls_abs_structure_details 'Flack H D (1983), Acta Cryst. A39, 876-881'
_refine_ls_abs_structure_Flack 0.48(3)
_refine_ls_extinction_method none
_refine_ls_goodness_of_fit_ref 1.059
_refine_ls_hydrogen_treatment mixed
_refine_ls_matrix_type full
_refine_ls_number_parameters 271
_refine_ls_number_reflns 4451
_refine_ls_number_restraints 10
_refine_ls_restrained_S_all 1.062
_refine_ls_R_factor_all 0.0595
_refine_ls_R_factor_gt 0.0528
_refine_ls_shift/su_max 0.001
_refine_ls_shift/su_mean 0.000
_refine_ls_structure_factor_coef Fsqd
_refine_ls_weighting_details 'calc w=1/[\s^2^(Fo^2^)+(0.0884P)^2^+0.5178P] where P=(Fo^2^+2Fc^2^)/3'
_refine_ls_weighting_scheme calc
_refine_ls_wR_factor_gt 0.1404
_refine_ls_wR_factor_ref 0.1455
_reflns_number_gt 3819
_reflns_number_total 4451
_reflns_threshold_expression >2sigma(I)
_cod_data_source_file c2ce25339a.txt
_cod_data_source_block complex6
_cod_original_sg_symbol_Hall 'P 2 -2bc '
_cod_original_sg_symbol_H-M 'P nc2 '
_cod_database_code 7208653

loop_
_symmetry_equiv_pos_as_xyz
'x, y, z'
'-x, -y, z'
'x, -y+1/2, z+1/2'
'-x, y+1/2, z+1/2'

loop_
_atom_site_label
_atom_site_type_symbol
_atom_site_fract_x
_atom_site_fract_y
_atom_site_fract_z
_atom_site_U_iso_or_equiv
_atom_site_adp_type
_atom_site_occupancy
_atom_site_symmetry_multiplicity
_atom_site_calc_flag
_atom_site_refinement_flags
Co1 Co 0.25691(4) 0.77883(2) 0.49994(9) 0.03610(15) Uani 1 1 d .
O1 O 0.3129(3) 0.82524(14) 0.3280(2) 0.0515(6) Uani 1 1 d .
O2 O 0.3539(3) 0.88785(12) 0.4870(2) 0.0488(6) Uani 1 1 d .
O3 O 0.1739(3) 0.67609(13) 0.4924(4) 0.0657(7) Uani 1 1 d .
O4 O 0.1396(5) 0.6190(2) 0.3221(3) 0.1009(16) Uani 1 1 d .
O1W O 0.2530(3) 0.78217(15) 0.6767(3) 0.0544(9) Uani 1 1 d D
H1W1 H 0.202(5) 0.807(2) 0.723(4) 0.082 Uiso 1 1 d D
H1W2 H 0.237(5) 0.7356(8) 0.688(6) 0.082 Uiso 1 1 d D
O2W O 0.3574(9) 0.9799(4) 0.7058(8) 0.196(3) Uani 1 1 d U
H2W1 H 0.2974 0.9561 0.7464 0.294 Uiso 1 1 d R
H2W2 H 0.3648 0.9579 0.6402 0.294 Uiso 1 1 d R
N1 N 0.4618(3) 0.72622(15) 0.5010(3) 0.0486(6) Uani 1 1 d .
N2 N 0.7522(5) 0.6740(5) 0.7838(6) 0.0869(14) Uani 1 1 d .
H2N H 0.6703 0.6539 0.7830 0.145 Uiso 1 1 calc R
N3 N 1.0545(3) 0.67153(16) 0.9808(3) 0.0500(8) Uani 1 1 d .
C1 C 0.3618(4) 0.88253(18) 0.3784(3) 0.0409(7) Uani 1 1 d .
C2 C 0.5000 1.0000 0.3693(4) 0.0358(9) Uani 1 2 d S
H2A H 0.5000 1.0000 0.4505 0.043 Uiso 1 2 calc SR
C3 C 0.4327(4) 0.94269(18) 0.3097(3) 0.0396(7) Uani 1 1 d .
C4 C 0.4327(4) 0.9432(2) 0.1882(3) 0.0451(8) Uani 1 1 d .
H4 H 0.3872 0.9053 0.1472 0.054 Uiso 1 1 calc R
C5 C 0.5000 1.0000 0.1286(5) 0.0556(14) Uani 1 2 d S
H5 H 0.5000 1.0000 0.0474 0.067 Uiso 1 2 calc SR
C6 C 0.1303(4) 0.6226(2) 0.4281(4) 0.0573(12) Uani 1 1 d .
C7 C 0.0000 0.5000 0.4330(5) 0.0453(11) Uani 1 2 d S
H7 H 0.0000 0.5000 0.3518 0.054 Uiso 1 2 calc SR
C8 C 0.0636(3) 0.55864(15) 0.4946(4) 0.0411(7) Uani 1 1 d .
C9 C 0.0643(4) 0.5580(2) 0.6154(4) 0.0505(9) Uani 1 1 d .
H9 H 0.1081 0.5966 0.6562 0.061 Uiso 1 1 calc R
C10 C 0.0000 0.5000 0.6757(5) 0.0591(15) Uani 1 2 d S
H10 H 0.0000 0.5000 0.7569 0.071 Uiso 1 2 calc SR
C11 C 0.5602(4) 0.7390(3) 0.5842(4) 0.0624(11) Uani 1 1 d .
H11A H 0.5395 0.7737 0.6424 0.075 Uiso 1 1 calc R
C12 C 0.6882(5) 0.7042(4) 0.5877(5) 0.0769(14) Uani 1 1 d .
C13 C 0.7161(5) 0.6519(4) 0.5026(9) 0.096(2) Uani 1 1 d .
H13 H 0.8002 0.6255 0.5036 0.116 Uiso 1 1 calc R
C14 C 0.6189(6) 0.6386(3) 0.4155(6) 0.0864(16) Uani 1 1 d .
H14 H 0.6384 0.6046 0.3560 0.104 Uiso 1 1 calc R
C15 C 0.4940(5) 0.6759(3) 0.4178(4) 0.0601(10) Uani 1 1 d .
H15 H 0.4286 0.6661 0.3595 0.072 Uiso 1 1 calc R
C16 C 0.7882(7) 0.7178(5) 0.6907(8) 0.0869(12) Uani 1 1 d .
H16A H 0.8835 0.7064 0.6670 0.149 Uiso 1 1 calc R
H16B H 0.7845 0.7703 0.7132 0.149 Uiso 1 1 calc R
C17 C 0.9704(4) 0.6919(3) 0.8930(4) 0.0601(10) Uani 1 1 d .
H17 H 1.0008 0.7281 0.8403 0.072 Uiso 1 1 calc R
C18 C 0.8359(5) 0.6595(4) 0.8784(5) 0.0819(16) Uani 1 1 d .
C19 C 0.7938(7) 0.6082(5) 0.9601(6) 0.103(2) Uani 1 1 d .
H19 H 0.7044 0.5876 0.9553 0.124 Uiso 1 1 calc R
C20 C 0.8797(6) 0.5871(4) 1.0472(7) 0.102(2) Uani 1 1 d .
H20 H 0.8520 0.5512 1.1015 0.123 Uiso 1 1 calc R
C21 C 1.0089(6) 0.6201(3) 1.0537(5) 0.0754(13) Uani 1 1 d .
H21A H 1.0684 0.6052 1.1136 0.091 Uiso 1 1 calc R

loop_
_atom_site_aniso_label
_atom_site_aniso_U_11
_atom_site_aniso_U_22
_atom_site_aniso_U_33
_atom_site_aniso_U_23
_atom_site_aniso_U_13
_atom_site_aniso_U_12
Co1 0.0417(2) 0.0360(2) 0.0306(2) 0.0017(2) -0.0056(2) -0.00461(15)
O1 0.0707(18) 0.0439(12) 0.0400(14) -0.0026(11) -0.0046(12) -0.0200(14)
O2 0.0650(14) 0.0457(11) 0.0357(14) -0.0020(11) -0.0010(13) -0.0167(11)
O3 0.0742(17) 0.0420(12) 0.081(2) -0.0044(16) -0.002(2) -0.0169(13)
O4 0.171(4) 0.082(2) 0.050(2) 0.0143(18) -0.003(2) -0.075(3)
O1W 0.084(3) 0.0502(19) 0.0288(15) 0.0029(11) -0.0038(12) 0.0130(15)
O2W 0.228(6) 0.187(6) 0.173(6) -0.007(5) 0.012(6) -0.045(6)
N1 0.0472(13) 0.0556(15) 0.0430(16) 0.0061(16) -0.0037(18) 0.0025(12)
N2 0.064(3) 0.135(5) 0.068(3) -0.005(3) -0.008(2) -0.001(3)
N3 0.0472(14) 0.0514(15) 0.051(2) -0.0038(14) -0.0085(15) -0.0010(13)
C1 0.0443(17) 0.0362(16) 0.0421(19) 0.0033(13) -0.0062(14) -0.0094(14)
C2 0.041(2) 0.036(2) 0.030(2) 0.000 0.000 0.0005(19)
C3 0.0413(16) 0.0377(16) 0.0396(19) 0.0011(13) 0.0024(13) -0.0021(14)
C4 0.059(2) 0.0431(18) 0.0338(19) -0.0064(14) -0.0073(15) -0.0063(17)
C5 0.081(4) 0.057(3) 0.028(2) 0.000 0.000 -0.016(3)
C6 0.080(3) 0.058(2) 0.028(3) 0.000 0.000 -0.014(2)
C7 0.053(3) 0.045(3) 0.038(3) 0.000 0.000 -0.010(2)
C8 0.0425(14) 0.0350(14) 0.0458(18) -0.0001(18) -0.0045(18) -0.0055(12)
C9 0.061(2) 0.0477(19) 0.043(2) -0.0058(16) -0.0017(16) -0.0080(18)
C10 0.084(4) 0.062(3) 0.032(3) 0.000 0.000 -0.009(3)
C11 0.052(2) 0.090(3) 0.045(2) 0.007(2) -0.0073(18) 0.005(2)
C12 0.049(2) 0.116(4) 0.065(3) 0.024(3) -0.008(2) 0.008(3)
C13 0.062(2) 0.132(5) 0.095(4) 0.030(5) 0.007(4) 0.041(3)
C14 0.090(4) 0.089(3) 0.080(4) -0.001(3) 0.016(3) 0.034(3)
C15 0.065(2) 0.068(3) 0.047(2) 0.0039(19) -0.004(2) 0.018(2)
C16 0.064(2) 0.134(5) 0.068(4) -0.008(3) -0.011(2) -0.002(3)
C17 0.053(2) 0.075(3) 0.052(2) -0.003(2) -0.0133(18) -0.002(2)
C18 0.058(3) 0.126(5) 0.061(3) -0.012(3) -0.016(2) -0.009(3)
C19 0.077(3) 0.140(6) 0.093(5) 0.014(4) -0.019(3) -0.056(4)
C20 0.092(4) 0.109(5) 0.105(5) 0.020(4) -0.013(4) -0.047(4)
C21 0.074(3) 0.074(3) 0.078(3) 0.008(3) -0.015(3) -0.025(3)

loop_
_atom_type_symbol
_atom_type_description
_atom_type_scat_dispersion_real
_atom_type_scat_dispersion_imag
_atom_type_scat_source
C C 0.0033 0.0016 'International Tables Vol C Tables 4.2.6.8 and 6.1.1.4'
H H 0.0000 0.0000 'International Tables Vol C Tables 4.2.6.8 and 6.1.1.4'
O O 0.0106 0.0060 'International Tables Vol C Tables 4.2.6.8 and 6.1.1.4'
N N 0.0061 0.0033 'International Tables Vol C Tables 4.2.6.8 and 6.1.1.4'
Co Co 0.3494 0.9721 'International Tables Vol C Tables 4.2.6.8 and 6.1.1.4'

loop_
_geom_angle_atom_site_label_1
_geom_angle_atom_site_label_2
_geom_angle_atom_site_label_3
_geom_angle
_geom_angle_site_symmetry_1
_geom_angle_site_symmetry_3
O3 Co1 O1W 93.60(15) . .
O3 Co1 N3 90.94(12) . 3_464
O1W Co1 N3 94.24(13) . 3_464
O3 Co1 O2 173.26(16) . .
O1W Co1 O2 92.86(12) . .
N3 Co1 O2 90.47(11) 3_464 .
O3 Co1 N1 87.81(12) . .
O1W Co1 N1 91.34(14) . .
N3 Co1 N1 174.35(17) 3_464 .
O2 Co1 N1 90.16(10) . .
O3 Co1 O1 113.69(15) . .
O1W Co1 O1 152.55(11) . .
N3 Co1 O1 88.40(13) 3_464 .
O2 Co1 O1 59.77(9) . .
N1 Co1 O1 87.06(13) . .
C1 O1 Co1 89.1(2) . .
C1 O2 Co1 91.49(19) . .
C6 O3 Co1 147.1(4) . .
Co1 O1W H1W1 131(4) . .
Co1 O1W H1W2 97(4) . .
H1W1 O1W H1W2 108(5) . .
H2W1 O2W H2W2 108.1 . .
C15 N1 C11 116.9(4) . .
C15 N1 Co1 119.3(3) . .
C11 N1 Co1 123.7(3) . .
C16 N2 C18 125.4(5) . .
C16 N2 H2N 117.3 . .
C18 N2 H2N 117.3 . .
C21 N3 C17 117.9(4) . .
C21 N3 Co1 121.5(3) . 3_665
C17 N3 Co1 120.5(3) . 3_665
O2 C1 O1 119.6(3) . .
O2 C1 C3 119.9(3) . .
O1 C1 C3 120.5(3) . .
C3 C2 C3 120.9(4) . 2_675
C3 C2 H2A 119.5 . .
C3 C2 H2A 119.5 2_675 .
C2 C3 C4 119.2(3) . .
C2 C3 C1 118.6(3) . .
C4 C3 C1 122.2(3) . .
C5 C4 C3 120.1(3) . .
C5 C4 H4 120.0 . .
C3 C4 H4 120.0 . .
C4 C5 C4 120.6(5) 2_675 .
C4 C5 H5 119.7 2_675 .
C4 C5 H5 119.7 . .
O4 C6 O3 126.3(4) . .
O4 C6 C8 119.5(3) . .
O3 C6 C8 114.2(4) . .
C8 C7 C8 119.4(5) . 2_565
C8 C7 H7 120.3 . .
C8 C7 H7 120.3 2_565 .
C9 C8 C7 120.0(4) . .
C9 C8 C6 120.6(3) . .
C7 C8 C6 119.4(4) . .
C8 C9 C10 120.2(4) . .
C8 C9 H9 119.9 . .
C10 C9 H9 119.9 . .
C9 C10 C9 120.2(5) 2_565 .
C9 C10 H10 119.9 2_565 .
C9 C10 H10 119.9 . .
N1 C11 C12 124.1(5) . .
N1 C11 H11A 117.9 . .
C12 C11 H11A 117.9 . .
C11 C12 C13 117.3(5) . .
C11 C12 C16 120.3(7) . .
C13 C12 C16 122.1(6) . .
C12 C13 C14 119.9(5) . .
C12 C13 H13 120.1 . .
C14 C13 H13 120.1 . .
C15 C14 C13 119.2(6) . .
C15 C14 H14 120.4 . .
C13 C14 H14 120.4 . .
N1 C15 C14 122.5(5) . .
N1 C15 H15 118.7 . .
C14 C15 H15 118.7 . .
N2 C16 C12 110.7(6) . .
N2 C16 H16A 109.5 . .
C12 C16 H16A 109.5 . .
N2 C16 H16B 109.5 . .
C12 C16 H16B 109.5 . .
H16A C16 H16B 108.1 . .
N3 C17 C18 121.5(5) . .
N3 C17 H17 119.3 . .
C18 C17 H17 119.3 . .
C19 C18 N2 119.7(5) . .
C19 C18 C17 117.2(5) . .
N2 C18 C17 123.0(6) . .
C20 C19 C18 121.1(5) . .
C20 C19 H19 119.5 . .
C18 C19 H19 119.5 . .
C19 C20 C21 117.9(6) . .
C19 C20 H20 121.0 . .
C21 C20 H20 121.0 . .
N3 C21 C20 124.4(5) . .
N3 C21 H21A 117.8 . .
C20 C21 H21A 117.8 . .

loop_
_geom_bond_atom_site_label_1
_geom_bond_atom_site_label_2
_geom_bond_distance
_geom_bond_site_symmetry_2
Co1 O3 1.995(2) .
Co1 O1W 2.026(3) .
Co1 N3 2.134(3) 3_464
Co1 O2 2.155(2) .
Co1 N1 2.167(3) .
Co1 O1 2.201(3) .
O1 C1 1.261(4) .
O2 C1 1.250(5) .
O3 C6 1.273(5) .
O4 C6 1.219(6) .
O1W H1W1 0.85(4) .
O1W H1W2 0.85(4) .
O2W H2W1 0.8500 .
O2W H2W2 0.8500 .
N1 C15 1.343(6) .
N1 C11 1.356(5) .
N2 C16 1.365(10) .
N2 C18 1.370(8) .
N2 H2N 0.8600 .
N3 C21 1.312(6) .
N3 C17 1.337(5) .
N3 Co1 2.134(3) 3_665
C1 C3 1.491(5) .
C2 C3 1.385(4) .
C2 C3 1.385(4) 2_675
C2 H2A 0.9300 .
C3 C4 1.391(5) .
C4 C5 1.379(5) .
C4 H4 0.9300 .
C5 C4 1.379(5) 2_675
C5 H5 0.9300 .
C6 C8 1.511(5) .
C7 C8 1.398(4) .
C7 C8 1.398(4) 2_565
C7 H7 0.9300 .
C8 C9 1.383(6) .
C9 C10 1.386(5) .
C9 H9 0.9300 .
C10 C9 1.386(5) 2_565
C10 H10 0.9300 .
C11 C12 1.370(7) .
C11 H11A 0.9300 .
C12 C13 1.374(11) .
C12 C16 1.536(10) .
C13 C14 1.382(11) .
C13 H13 0.9300 .
C14 C15 1.364(7) .
C14 H14 0.9300 .
C15 H15 0.9300 .
C16 H16A 0.9700 .
C16 H16B 0.9700 .
C17 C18 1.416(6) .
C17 H17 0.9300 .
C18 C19 1.367(8) .
C19 C20 1.345(9) .
C19 H19 0.9300 .
C20 C21 1.367(7) .
C20 H20 0.9300 .
C21 H21A 0.9300 .

loop_
_geom_hbond_atom_site_label_D
_geom_hbond_atom_site_label_H
_geom_hbond_atom_site_label_A
_geom_hbond_distance_DH
_geom_hbond_distance_HA
_geom_hbond_distance_DA
_geom_hbond_angle_DHA
_geom_hbond_site_symmetry_A
O1W H1W2 O1 0.85(4) 2.07(6) 2.643(4) 124(5) 3_565
O1W H1W1 O4 0.85(4) 1.83(4) 2.653(4) 162(5) 3_565
O2W H2W2 O2 0.85 2.16 2.994(9) 169.1 .
O2W H2W1 O4 0.85 2.19 3.031(9) 169.1 3_565

loop_
_geom_torsion_atom_site_label_1
_geom_torsion_atom_site_label_2
_geom_torsion_atom_site_label_3
_geom_torsion_atom_site_label_4
_geom_torsion
_geom_torsion_site_symmetry_1
_geom_torsion_site_symmetry_4
O3 Co1 O1 C1 -177.0(2) . .
O1W Co1 O1 C1 -3.4(4) . .
N3 Co1 O1 C1 92.7(2) 3_464 .
O2 Co1 O1 C1 1.2(2) . .
N1 Co1 O1 C1 -90.7(2) . .
O1W Co1 O2 C1 176.7(2) . .
N3 Co1 O2 C1 -89.1(2) 3_464 .
N1 Co1 O2 C1 85.3(2) . .
O1 Co1 O2 C1 -1.2(2) . .
O1W Co1 O3 C6 178.1(5) . .
N3 Co1 O3 C6 83.8(5) 3_464 .
N1 Co1 O3 C6 -90.7(5) . .
O1 Co1 O3 C6 -4.9(6) . .
O3 Co1 N1 C15 52.3(3) . .
O1W Co1 N1 C15 145.9(3) . .
O2 Co1 N1 C15 -121.3(3) . .
O1 Co1 N1 C15 -61.6(3) . .
O3 Co1 N1 C11 -125.3(3) . .
O1W Co1 N1 C11 -31.7(3) . .
O2 Co1 N1 C11 61.1(3) . .
O1 Co1 N1 C11 120.8(3) . .
Co1 O2 C1 O1 2.1(4) . .
Co1 O2 C1 C3 -176.1(3) . .
Co1 O1 C1 O2 -2.0(3) . .
Co1 O1 C1 C3 176.1(3) . .
C3 C2 C3 C4 -0.3(2) 2_675 .
C3 C2 C3 C1 -179.9(3) 2_675 .
O2 C1 C3 C2 6.0(5) . .
O1 C1 C3 C2 -172.2(3) . .
O2 C1 C3 C4 -173.7(3) . .
O1 C1 C3 C4 8.2(5) . .
C2 C3 C4 C5 0.5(5) . .
C1 C3 C4 C5 -179.8(3) . .
C3 C4 C5 C4 -0.3(2) . 2_675
Co1 O3 C6 O4 6.7(9) . .
Co1 O3 C6 C8 -174.4(3) . .
C8 C7 C8 C9 0.6(3) 2_565 .
C8 C7 C8 C6 -179.0(3) 2_565 .
O4 C6 C8 C9 173.5(5) . .
O3 C6 C8 C9 -5.5(5) . .
O4 C6 C8 C7 -6.9(6) . .
O3 C6 C8 C7 174.0(3) . .
C7 C8 C9 C10 -1.1(5) . .
C6 C8 C9 C10 178.5(3) . .
C8 C9 C10 C9 0.6(3) . 2_565
C15 N1 C11 C12 0.1(7) . .
Co1 N1 C11 C12 177.7(4) . .
N1 C11 C12 C13 -1.4(8) . .
N1 C11 C12 C16 -175.2(5) . .
C11 C12 C13 C14 2.5(10) . .
C16 C12 C13 C14 176.2(6) . .
C12 C13 C14 C15 -2.3(10) . .
C11 N1 C15 C14 0.2(7) . .
Co1 N1 C15 C14 -177.6(4) . .
C13 C14 C15 N1 0.9(9) . .
C18 N2 C16 C12 164.3(8) . .
C11 C12 C16 N2 81.5(9) . .
C13 C12 C16 N2 -92.0(10) . .
C21 N3 C17 C18 0.1(7) . .
Co1 N3 C17 C18 179.7(4) 3_665 .
C16 N2 C18 C19 -173.0(9) . .
C16 N2 C18 C17 3.0(14) . .
N3 C17 C18 C19 2.1(9) . .
N3 C17 C18 N2 -174.0(6) . .
N2 C18 C19 C20 173.1(8) . .
C17 C18 C19 C20 -3.1(11) . .
C18 C19 C20 C21 1.9(12) . .
C17 N3 C21 C20 -1.5(9) . .
Co1 N3 C21 C20 178.9(5) 3_665 .
C19 C20 C21 N3 0.5(11) . .
